data_7706078
loop_
_publ_author_name
'Zeni, Willi'
'Seifried, Marco'
'Knoll, Christian'
'Welch, Jan M.'
'Giester, Gerald'
'St\"oger, Berthold'
'Artner, Werner'
'Reissner, Michael'
'M\"uller, Danny'
'Weinberger, Peter'

_publ_section_title
;
 Bifunctional Fe(II) spin crossover-complexes based on
 \w-(1<i>H</i>-tetrazol-1-yl) carboxylic acids.
;
_journal_issue 47
_journal_name_full 'Dalton transactions (Cambridge, England : 2003)'
_journal_page_first 17183
_journal_page_last 17193
_journal_paper_doi 10.1039/d0dt03315d
_journal_volume 49
_journal_year 2020
_chemical_formula_moiety 'C30 H48 Fe N24 O12, C4 H10 O, 2(B2 F4)'
_chemical_formula_sum 'C34 H58 B2 F8 Fe N24 O13'
_chemical_formula_weight 1240.45
_space_group_crystal_system triclinic
_space_group_IT_number 2
_space_group_name_Hall '-P 1'
_space_group_name_H-M_alt 'P -1'
_atom_sites_solution_hydrogens mixed
_audit_creation_date 2020-08-18
_audit_creation_method
;
Olex2 1.3
(compiled 2020.07.31 svn.rc2a77460 for OlexSys, GUI svn.r6145)
;
_audit_update_record
;
2020-08-19 deposited with the CCDC.	2020-10-26 downloaded from the CCDC.
;
_cell_angle_alpha 75.400(8)
_cell_angle_beta 73.122(7)
_cell_angle_gamma 64.974(7)
_cell_formula_units_Z 1
_cell_length_a 10.530(3)
_cell_length_b 10.576(3)
_cell_length_c 13.836(4)
_cell_measurement_reflns_used 2245
_cell_measurement_temperature 100.15
_cell_measurement_theta_max 28.157
_cell_measurement_theta_min 2.183
_cell_volume 1321.1(7)
_computing_cell_refinement 'SAINT V8.38A (Bruker, 2018)'
_computing_data_reduction 'SAINT V8.38A (Bruker, 2018)'
_computing_molecular_graphics 'Olex2 1.3 (Dolomanov et al., 2009)'
_computing_publication_material 'Olex2 1.3 (Dolomanov et al., 2009)'
_computing_structure_refinement 'SHELXL 2018/3 (Sheldrick, 2015)'
_computing_structure_solution 'SHELXT 2014/5 (Sheldrick, 2014)'
_diffrn_ambient_temperature 100.15
_diffrn_measured_fraction_theta_full 0.999
_diffrn_measured_fraction_theta_max 0.985
_diffrn_measurement_device_type 'Bruker KAPPA APEX II'
_diffrn_radiation_type MoK\a
_diffrn_radiation_wavelength 0.71073
_diffrn_reflns_av_R_equivalents 0.2107
_diffrn_reflns_av_unetI/netI 0.2612
_diffrn_reflns_Laue_measured_fraction_full 0.999
_diffrn_reflns_Laue_measured_fraction_max 0.985
_diffrn_reflns_limit_h_max 14
_diffrn_reflns_limit_h_min -13
_diffrn_reflns_limit_k_max 14
_diffrn_reflns_limit_k_min -14
_diffrn_reflns_limit_l_max 18
_diffrn_reflns_limit_l_min -18
_diffrn_reflns_number 28095
_diffrn_reflns_point_group_measured_fraction_full 0.999
_diffrn_reflns_point_group_measured_fraction_max 0.985
_diffrn_reflns_theta_full 25.242
_diffrn_reflns_theta_max 28.365
_diffrn_reflns_theta_min 2.149
_exptl_absorpt_coefficient_mu 0.396
_exptl_crystal_colour pink
_exptl_crystal_density_diffrn 1.665
_exptl_crystal_description platelet
_exptl_crystal_F_000 691
_refine_diff_density_max 0.663
_refine_diff_density_min -0.554
_refine_diff_density_rms 0.120
_refine_ls_extinction_coef 0.030(3)
_refine_ls_extinction_expression Fc^*^=kFc[1+0.001xFc^2^\l^3^/sin(2\q)]^-1/4^
_refine_ls_extinction_method 'SHELXL-2018/3 (Sheldrick 2018)'
_refine_ls_goodness_of_fit_ref 1.002
_refine_ls_hydrogen_treatment mixed
_refine_ls_matrix_type full
_refine_ls_number_parameters 384
_refine_ls_number_reflns 6513
_refine_ls_number_restraints 0
_refine_ls_restrained_S_all 1.002
_refine_ls_R_factor_all 0.2313
_refine_ls_R_factor_gt 0.0910
_refine_ls_shift/su_max 0.001
_refine_ls_shift/su_mean 0.000
_refine_ls_structure_factor_coef Fsqd
_refine_ls_weighting_details 'w=1/[\s^2^(Fo^2^)+(0.0867P)^2^] where P=(Fo^2^+2Fc^2^)/3'
_refine_ls_weighting_scheme calc
_refine_ls_wR_factor_gt 0.1728
_refine_ls_wR_factor_ref 0.2172
_reflns_Friedel_coverage 0.000
_reflns_number_gt 2733
_reflns_number_total 6513
_reflns_threshold_expression 'I > 2\s(I)'
_cod_data_source_file d0dt03315d2.cif
_cod_data_source_block '[Fe(4COOHTz)6](BF4)2_LS'
_cod_original_cell_volume 1321.2(7)
_cod_database_code 7706078
_shelx_shelxl_version_number 2018/3
_shelx_space_group_comment
;
The symmetry employed for this shelxl refinement is uniquely defined
by the following loop, which should always be used as a source of
symmetry information in preference to the above space-group names.
They are only intended as comments.
;
_olex2_refinement_description
;
1. Fixed Uiso
 At 1.2 times of:
  All C(H) groups, All C(H,H) groups
 At 1.5 times of:
  All O(H) groups
2. Others
 Fixed Sof: O1(0.5)
3.a Secondary CH2 refined with riding coordinates:
 C00S(H00A,H00B), C00U(H00C,H00D), C00V(H00E,H00F), C00W(H00H,H00I), C00X(H00J,
 H00K), C00Y(H00L,H00M), C010(H01A,H01B), C011(H01C,H01D), C012(H01E,H01F)
3.b Aromatic/amide H refined with riding coordinates:
 C00O(H00O), C00P(H00P), C00Q(H00Q)
3.c X=CH2 refined with riding coordinates:
 C2(H2A,H2B)
3.d Idealised tetrahedral OH refined as rotating group with stretchable bonds:
 O2(H2)
;
_olex2_submission_special_instructions 'No special instructions were received'

loop_
_space_group_symop_operation_xyz
'x, y, z'
'-x, -y, -z'

loop_
_atom_site_label
_atom_site_type_symbol
_atom_site_fract_x
_atom_site_fract_y
_atom_site_fract_z
_atom_site_U_iso_or_equiv
_atom_site_adp_type
_atom_site_occupancy
_atom_site_site_symmetry_order
_atom_site_calc_flag
_atom_site_refinement_flags_posn
_atom_site_refinement_flags_adp
_atom_site_refinement_flags_occupancy
_atom_site_disorder_assembly
_atom_site_disorder_group
Fe01 Fe 0.500000 0.500000 0.500000 0.0210(4) Uani 1 2 d S . P . .
O1 O 0.5338(10) 0.4417(10) 0.0318(9) 0.066(3) Uani 0.5 1 d . . P . .
B1 B 0.1427(3) 0.1685(3) 0.5167(2) 0.0217(10) Uani 2.35(2) 1 d . . . . .
F1 F 0.1682(4) 0.1791(4) 0.4107(3) 0.0624(12) Uani 1 1 d . . . . .
C2 C 0.5554(14) 0.5685(10) 0.1235(8) 0.140(5) Uani 1 1 d . . . . .
H2A H 0.546670 0.491894 0.174704 0.168 Uiso 1 1 calc R U . . .
H2B H 0.566753 0.644149 0.140469 0.168 Uiso 1 1 calc R U . . .
N1 N 0.1202(5) 0.6153(5) 0.7042(4) 0.0337(12) Uani 1 1 d . . . . .
O3 O 0.8892(4) 1.0094(4) 0.0782(3) 0.0438(12) Uani 1 1 d . . . . .
F3 F 0.0035(4) 0.1778(4) 0.5588(3) 0.0593(11) Uani 1 1 d . . . . .
N3 N 0.3800(5) 0.8774(5) 0.3151(4) 0.0322(12) Uani 1 1 d . . . . .
N2 N 0.3780(5) 0.7526(5) 0.3574(4) 0.0318(12) Uani 1 1 d . . . . .
F2 F 0.1642(4) 0.2798(4) 0.5418(3) 0.0484(10) Uani 1 1 d . . . . .
O2 O -0.3807(4) 1.0867(5) 0.9680(3) 0.0472(13) Uani 1 1 d . . . . .
H2 H -0.480(7) 1.086(4) 1.009(5) 0.071 Uiso 1 1 calc R U . . .
O004 O 0.0924(4) 0.4978(4) 0.0775(3) 0.0307(10) Uani 1 1 d . . . . .
F4 F 0.2397(4) 0.0401(4) 0.5560(3) 0.0602(12) Uani 1 1 d . . . . .
N007 N 0.3976(4) 0.4618(4) 0.4198(3) 0.0226(11) Uani 1 1 d . . . . .
N008 N 0.4813(4) 0.6844(5) 0.4131(3) 0.0239(11) Uani 1 1 d . . . . .
N00A N 0.2476(5) 0.4639(5) 0.3421(3) 0.0233(11) Uani 1 1 d . . . . .
N00B N 0.3153(4) 0.5955(4) 0.5883(3) 0.0221(11) Uani 1 1 d . . . . .
O00C O -0.3696(4) 0.8976(4) 0.9170(3) 0.0406(11) Uani 1 1 d . . . . .
N00D N 0.4588(5) 0.3508(4) 0.3639(3) 0.0265(11) Uani 1 1 d . . . . .
N00F N 0.3684(5) 0.3531(4) 0.3174(3) 0.0245(11) Uani 1 1 d . . . . .
O00G O -0.1295(4) 0.6457(5) 0.0644(4) 0.0458(13) Uani 1 1 d . . . . .
H00G H -0.138(8) 0.615(8) 0.017(6) 0.09(3) Uiso 1 1 d . . . . .
N00H N 0.1275(4) 0.7435(5) 0.6718(4) 0.0246(11) Uani 1 1 d . . . . .
N00I N 0.4865(4) 0.8886(5) 0.3417(3) 0.0246(11) Uani 1 1 d . . . . .
N00K N 0.2320(5) 0.5267(5) 0.6533(4) 0.0321(12) Uani 1 1 d . . . . .
C00O C 0.2674(6) 0.5276(6) 0.4039(4) 0.0254(13) Uani 1 1 d . . . . .
H00O H 0.197693 0.608804 0.432440 0.031 Uiso 1 1 calc R U . . .
C00P C 0.2476(6) 0.7284(6) 0.6020(4) 0.0266(14) Uani 1 1 d . . . . .
H00P H 0.279877 0.802455 0.567049 0.032 Uiso 1 1 calc R U . . .
C00Q C 0.5466(6) 0.7710(6) 0.4010(4) 0.0260(13) Uani 1 1 d . . . . .
H00Q H 0.625135 0.751772 0.430433 0.031 Uiso 1 1 calc R U . . .
C00R C -0.3165(6) 0.9807(7) 0.9145(5) 0.0331(15) Uani 1 1 d . . . . .
C00S C 0.6487(5) 0.9974(5) 0.2237(4) 0.0266(14) Uani 1 1 d . . . . .
H00A H 0.645625 0.950127 0.171488 0.032 Uiso 1 1 calc R U . . .
H00B H 0.733541 0.935537 0.253455 0.032 Uiso 1 1 calc R U . . .
C00T C -0.0158(6) 0.5973(6) 0.1037(5) 0.0303(14) Uani 1 1 d . . . . .
C00U C 0.5150(5) 1.0185(5) 0.3062(4) 0.0262(13) Uani 1 1 d . . . . .
H00C H 0.525978 1.048848 0.364364 0.031 Uiso 1 1 calc R U . . .
H00D H 0.432419 1.094069 0.279554 0.031 Uiso 1 1 calc R U . . .
C00V C 0.0189(6) 0.8731(6) 0.7113(5) 0.0317(15) Uani 1 1 d . . . . .
H00E H 0.067746 0.923225 0.729401 0.038 Uiso 1 1 calc R U . . .
H00F H -0.032117 0.935956 0.656795 0.038 Uiso 1 1 calc R U . . .
C00W C 0.0977(6) 0.6367(6) 0.2260(4) 0.0317(15) Uani 1 1 d . . . . .
H00H H 0.087211 0.712494 0.261076 0.038 Uiso 1 1 calc R U . . .
H00I H 0.182213 0.624629 0.168794 0.038 Uiso 1 1 calc R U . . .
C00X C 0.6622(6) 1.1375(6) 0.1735(4) 0.0322(15) Uani 1 1 d . . . . .
H00J H 0.576271 1.198326 0.144725 0.039 Uiso 1 1 calc R U . . .
H00K H 0.662928 1.184306 0.226880 0.039 Uiso 1 1 calc R U . . .
C00Y C 0.1223(6) 0.4999(6) 0.3005(4) 0.0275(14) Uani 1 1 d . . . . .
H00L H 0.036919 0.510569 0.356826 0.033 Uiso 1 1 calc R U . . .
H00M H 0.136824 0.422937 0.265072 0.033 Uiso 1 1 calc R U . . .
C00Z C 0.7939(6) 1.1281(6) 0.0897(5) 0.0311(14) Uani 1 1 d . . . . .
C010 C -0.0341(6) 0.6795(6) 0.1844(4) 0.0314(14) Uani 1 1 d . . . . .
H01A H -0.063737 0.780823 0.155243 0.038 Uiso 1 1 calc R U . . .
H01B H -0.112587 0.668376 0.241627 0.038 Uiso 1 1 calc R U . . .
C011 C -0.1770(6) 0.9794(6) 0.8484(5) 0.0359(15) Uani 1 1 d . . . . .
H01C H -0.121680 0.992542 0.889373 0.043 Uiso 1 1 calc R U . . .
H01D H -0.195366 1.060492 0.792717 0.043 Uiso 1 1 calc R U . . .
C012 C -0.0865(6) 0.8453(6) 0.8016(5) 0.0359(15) Uani 1 1 d . . . . .
H01E H -0.036276 0.770515 0.852315 0.043 Uiso 1 1 calc R U . . .
H01F H -0.148797 0.812146 0.781493 0.043 Uiso 1 1 calc R U . . .
O013 O 0.8022(6) 1.2355(5) 0.0318(5) 0.096(2) Uani 1 1 d . . . . .
C014 C 0.5517(11) 0.5697(9) 0.0279(10) 0.101(3) Uani 1 1 d . . . . .

loop_
_atom_site_aniso_label
_atom_site_aniso_U_11
_atom_site_aniso_U_22
_atom_site_aniso_U_33
_atom_site_aniso_U_23
_atom_site_aniso_U_13
_atom_site_aniso_U_12
Fe01 0.0170(6) 0.0181(7) 0.0291(8) -0.0044(5) -0.0043(5) -0.0077(5)
O1 0.034(6) 0.044(7) 0.114(10) 0.001(6) -0.018(6) -0.015(5)
B1 0.0173(16) 0.0159(17) 0.031(2) -0.0032(13) -0.0051(12) -0.0057(12)
F1 0.080(3) 0.067(3) 0.052(3) -0.009(2) -0.013(2) -0.039(2)
C2 0.286(17) 0.081(8) 0.074(8) 0.004(6) -0.042(10) -0.095(10)
N1 0.026(3) 0.022(3) 0.049(3) -0.009(2) 0.001(2) -0.008(2)
O3 0.027(2) 0.037(3) 0.046(3) 0.003(2) 0.003(2) -0.004(2)
F3 0.041(2) 0.042(2) 0.092(3) -0.019(2) -0.003(2) -0.0152(19)
N3 0.029(3) 0.025(3) 0.042(3) 0.006(2) -0.013(2) -0.011(2)
N2 0.027(3) 0.029(3) 0.044(3) -0.001(2) -0.017(2) -0.010(2)
F2 0.051(2) 0.037(2) 0.066(3) -0.0110(19) -0.016(2) -0.0202(19)
O2 0.028(2) 0.062(3) 0.057(3) -0.037(3) 0.005(2) -0.015(2)
O004 0.023(2) 0.030(2) 0.039(3) -0.004(2) -0.0111(19) -0.0080(19)
F4 0.053(3) 0.037(2) 0.091(3) 0.000(2) -0.031(2) -0.012(2)
N007 0.016(2) 0.022(3) 0.032(3) -0.004(2) -0.005(2) -0.009(2)
N008 0.013(2) 0.029(3) 0.029(3) -0.012(2) 0.000(2) -0.007(2)
N00A 0.020(2) 0.022(3) 0.032(3) -0.004(2) -0.010(2) -0.009(2)
N00B 0.025(3) 0.016(3) 0.029(3) -0.003(2) -0.009(2) -0.009(2)
O00C 0.028(2) 0.043(3) 0.049(3) -0.015(2) 0.003(2) -0.015(2)
N00D 0.026(3) 0.019(3) 0.036(3) -0.008(2) -0.006(2) -0.008(2)
N00F 0.019(2) 0.020(3) 0.039(3) -0.008(2) -0.011(2) -0.007(2)
O00G 0.029(3) 0.062(3) 0.049(3) -0.022(3) -0.018(2) -0.004(2)
N00H 0.019(3) 0.018(3) 0.037(3) -0.005(2) -0.005(2) -0.008(2)
N00I 0.020(2) 0.023(3) 0.030(3) -0.005(2) -0.008(2) -0.005(2)
N00K 0.023(3) 0.028(3) 0.047(3) -0.012(2) 0.003(2) -0.015(2)
C00O 0.027(3) 0.021(3) 0.026(3) -0.008(3) 0.002(3) -0.010(3)
C00P 0.025(3) 0.028(4) 0.031(4) -0.005(3) -0.002(3) -0.016(3)
C00Q 0.023(3) 0.025(3) 0.030(4) -0.004(3) -0.005(3) -0.009(3)
C00R 0.024(3) 0.042(4) 0.034(4) -0.010(3) -0.010(3) -0.008(3)
C00S 0.020(3) 0.024(3) 0.032(4) -0.003(3) -0.005(3) -0.006(3)
C00T 0.023(3) 0.033(4) 0.035(4) -0.003(3) -0.009(3) -0.010(3)
C00U 0.022(3) 0.022(3) 0.037(4) -0.004(3) -0.007(3) -0.011(3)
C00V 0.027(3) 0.024(3) 0.042(4) -0.016(3) -0.002(3) -0.005(3)
C00W 0.031(3) 0.035(4) 0.034(4) -0.003(3) -0.011(3) -0.016(3)
C00X 0.032(3) 0.027(4) 0.037(4) -0.006(3) -0.002(3) -0.013(3)
C00Y 0.030(3) 0.026(3) 0.033(4) -0.007(3) -0.011(3) -0.013(3)
C00Z 0.032(4) 0.023(4) 0.034(4) -0.003(3) -0.001(3) -0.010(3)
C010 0.029(3) 0.026(3) 0.033(4) -0.001(3) -0.010(3) -0.003(3)
C011 0.027(3) 0.045(4) 0.038(4) -0.017(3) -0.003(3) -0.011(3)
C012 0.029(3) 0.034(4) 0.035(4) -0.009(3) 0.002(3) -0.005(3)
O013 0.099(4) 0.033(3) 0.109(5) -0.013(3) 0.065(4) -0.036(3)
C014 0.103(8) 0.046(6) 0.153(11) -0.012(6) -0.058(8) -0.009(5)

loop_
_atom_type_symbol
_atom_type_description
_atom_type_scat_dispersion_real
_atom_type_scat_dispersion_imag
_atom_type_scat_source
C C 0.0033 0.0016 'International Tables Vol C Tables 4.2.6.8 and 6.1.1.4'
H H 0.0000 0.0000 'International Tables Vol C Tables 4.2.6.8 and 6.1.1.4'
B B 0.0013 0.0007 'International Tables Vol C Tables 4.2.6.8 and 6.1.1.4'
F F 0.0171 0.0103 'International Tables Vol C Tables 4.2.6.8 and 6.1.1.4'
Fe Fe 0.3463 0.8444 'International Tables Vol C Tables 4.2.6.8 and 6.1.1.4'
N N 0.0061 0.0033 'International Tables Vol C Tables 4.2.6.8 and 6.1.1.4'
O O 0.0106 0.0060 'International Tables Vol C Tables 4.2.6.8 and 6.1.1.4'
Cl Cl 0.1484 0.1585 'International Tables Vol C Tables 4.2.6.8 and 6.1.1.4'

loop_
_geom_angle_atom_site_label_1
_geom_angle_atom_site_label_2
_geom_angle_atom_site_label_3
_geom_angle
_geom_angle_site_symmetry_1
_geom_angle_site_symmetry_3
_geom_angle_publ_flag
N007 Fe01 N007 180.0 . 2_666 ?
N007 Fe01 N008 91.18(17) . . ?
N007 Fe01 N008 88.81(17) 2_666 . ?
N007 Fe01 N008 88.81(17) . 2_666 ?
N007 Fe01 N008 91.19(17) 2_666 2_666 ?
N007 Fe01 N00B 89.39(17) . . ?
N007 Fe01 N00B 90.61(17) . 2_666 ?
N007 Fe01 N00B 89.39(17) 2_666 2_666 ?
N007 Fe01 N00B 90.61(17) 2_666 . ?
N008 Fe01 N008 180.0 2_666 . ?
N00B Fe01 N008 91.45(17) 2_666 . ?
N00B Fe01 N008 88.55(17) 2_666 2_666 ?
N00B Fe01 N008 91.45(17) . 2_666 ?
N00B Fe01 N008 88.55(17) . . ?
N00B Fe01 N00B 180.0(3) . 2_666 ?
O1 O1 C014 61.9(8) 2_665 . ?
O1 O1 C014 61.1(9) 2_665 2_665 ?
C014 O1 C014 123.1(8) . 2_665 ?
F1 B1 F2 109.5(3) . . ?
F1 B1 F4 109.7(3) . . ?
F3 B1 F1 109.6(3) . . ?
F3 B1 F2 109.6(3) . . ?
F3 B1 F4 110.4(3) . . ?
F4 B1 F2 108.0(3) . . ?
H2A C2 H2B 120.0 . . ?
C014 C2 H2A 120.0 . . ?
C014 C2 H2B 120.0 . . ?
N00K N1 N00H 107.5(4) . . ?
N2 N3 N00I 106.9(4) . . ?
N3 N2 N008 109.7(4) . . ?
C00R O2 H2 109.5 . . ?
N00D N007 Fe01 123.6(3) . . ?
C00O N007 Fe01 131.5(4) . . ?
C00O N007 N00D 104.9(4) . . ?
N2 N008 Fe01 121.9(3) . . ?
C00Q N008 Fe01 132.3(4) . . ?
C00Q N008 N2 105.6(5) . . ?
N00F N00A C00Y 121.2(4) . . ?
C00O N00A N00F 108.9(4) . . ?
C00O N00A C00Y 129.9(5) . . ?
N00K N00B Fe01 123.4(3) . . ?
C00P N00B Fe01 131.0(4) . . ?
C00P N00B N00K 105.5(4) . . ?
N00F N00D N007 110.2(4) . . ?
N00D N00F N00A 106.5(4) . . ?
C00T O00G H00G 125(5) . . ?
N1 N00H C00V 123.9(4) . . ?
C00P N00H N1 107.5(4) . . ?
C00P N00H C00V 128.5(5) . . ?
N3 N00I C00U 119.8(4) . . ?
C00Q N00I N3 108.2(4) . . ?
C00Q N00I C00U 132.1(5) . . ?
N1 N00K N00B 109.7(4) . . ?
N007 C00O N00A 109.5(5) . . ?
N007 C00O H00O 125.2 . . ?
N00A C00O H00O 125.2 . . ?
N00B C00P N00H 109.8(5) . . ?
N00B C00P H00P 125.1 . . ?
N00H C00P H00P 125.1 . . ?
N008 C00Q N00I 109.7(5) . . ?
N008 C00Q H00Q 125.2 . . ?
N00I C00Q H00Q 125.2 . . ?
O2 C00R C011 112.5(5) . . ?
O00C C00R O2 123.1(5) . . ?
O00C C00R C011 124.3(6) . . ?
H00A C00S H00B 108.1 . . ?
C00U C00S H00A 109.5 . . ?
C00U C00S H00B 109.5 . . ?
C00U C00S C00X 110.9(4) . . ?
C00X C00S H00A 109.5 . . ?
C00X C00S H00B 109.5 . . ?
O004 C00T O00G 123.7(6) . . ?
O004 C00T C010 124.0(5) . . ?
O00G C00T C010 112.3(5) . . ?
N00I C00U C00S 111.2(4) . . ?
N00I C00U H00C 109.4 . . ?
N00I C00U H00D 109.4 . . ?
C00S C00U H00C 109.4 . . ?
C00S C00U H00D 109.4 . . ?
H00C C00U H00D 108.0 . . ?
N00H C00V H00E 109.0 . . ?
N00H C00V H00F 109.0 . . ?
H00E C00V H00F 107.8 . . ?
C012 C00V N00H 113.0(5) . . ?
C012 C00V H00E 109.0 . . ?
C012 C00V H00F 109.0 . . ?
H00H C00W H00I 108.0 . . ?
C00Y C00W H00H 109.3 . . ?
C00Y C00W H00I 109.3 . . ?
C010 C00W H00H 109.3 . . ?
C010 C00W H00I 109.3 . . ?
C010 C00W C00Y 111.6(5) . . ?
C00S C00X H00J 108.5 . . ?
C00S C00X H00K 108.5 . . ?
H00J C00X H00K 107.5 . . ?
C00Z C00X C00S 115.2(5) . . ?
C00Z C00X H00J 108.5 . . ?
C00Z C00X H00K 108.5 . . ?
N00A C00Y C00W 110.3(4) . . ?
N00A C00Y H00L 109.6 . . ?
N00A C00Y H00M 109.6 . . ?
C00W C00Y H00L 109.6 . . ?
C00W C00Y H00M 109.6 . . ?
H00L C00Y H00M 108.1 . . ?
O3 C00Z C00X 118.2(5) . . ?
O013 C00Z O3 121.6(6) . . ?
O013 C00Z C00X 120.1(5) . . ?
C00T C010 H01A 108.6 . . ?
C00T C010 H01B 108.6 . . ?
C00W C010 C00T 114.7(5) . . ?
C00W C010 H01A 108.6 . . ?
C00W C010 H01B 108.6 . . ?
H01A C010 H01B 107.6 . . ?
C00R C011 H01C 108.7 . . ?
C00R C011 H01D 108.7 . . ?
C00R C011 C012 114.3(5) . . ?
H01C C011 H01D 107.6 . . ?
C012 C011 H01C 108.7 . . ?
C012 C011 H01D 108.7 . . ?
C00V C012 C011 109.5(5) . . ?
C00V C012 H01E 109.8 . . ?
C00V C012 H01F 109.8 . . ?
C011 C012 H01E 109.8 . . ?
C011 C012 H01F 109.8 . . ?
H01E C012 H01F 108.2 . . ?
O1 C014 O1 56.9(8) . 2_665 ?
C2 C014 O1 142.1(12) . 2_665 ?
C2 C014 O1 104.1(11) . . ?

loop_
_geom_bond_atom_site_label_1
_geom_bond_atom_site_label_2
_geom_bond_distance
_geom_bond_site_symmetry_2
_geom_bond_publ_flag
Fe01 N007 1.962(4) . ?
Fe01 N007 1.962(4) 2_666 ?
Fe01 N008 1.979(5) . ?
Fe01 N008 1.979(5) 2_666 ?
Fe01 N00B 1.969(4) . ?
Fe01 N00B 1.969(4) 2_666 ?
O1 O1 1.369(19) 2_665 ?
O1 C014 1.442(14) 2_665 ?
O1 C014 1.431(13) . ?
B1 F1 1.396(4) . ?
B1 F3 1.381(4) . ?
B1 F2 1.427(4) . ?
B1 F4 1.400(4) . ?
C2 H2A 0.9500 . ?
C2 H2B 0.9500 . ?
C2 C014 1.331(13) . ?
N1 N00H 1.344(6) . ?
N1 N00K 1.296(6) . ?
O3 C00Z 1.245(6) . ?
N3 N2 1.308(6) . ?
N3 N00I 1.335(6) . ?
N2 N008 1.356(6) . ?
O2 H2 1.03(7) . ?
O2 C00R 1.321(7) . ?
O004 C00T 1.215(6) . ?
N007 N00D 1.385(5) . ?
N007 C00O 1.305(6) . ?
N008 C00Q 1.315(6) . ?
N00A N00F 1.341(6) . ?
N00A C00O 1.319(6) . ?
N00A C00Y 1.456(6) . ?
N00B N00K 1.364(6) . ?
N00B C00P 1.314(6) . ?
O00C C00R 1.215(6) . ?
N00D N00F 1.285(5) . ?
O00G H00G 0.85(7) . ?
O00G C00T 1.308(7) . ?
N00H C00P 1.325(6) . ?
N00H C00V 1.475(6) . ?
N00I C00Q 1.320(7) . ?
N00I C00U 1.463(6) . ?
C00O H00O 0.9500 . ?
C00P H00P 0.9500 . ?
C00Q H00Q 0.9500 . ?
C00R C011 1.485(8) . ?
C00S H00A 0.9900 . ?
C00S H00B 0.9900 . ?
C00S C00U 1.505(7) . ?
C00S C00X 1.517(7) . ?
C00T C010 1.503(8) . ?
C00U H00C 0.9900 . ?
C00U H00D 0.9900 . ?
C00V H00E 0.9900 . ?
C00V H00F 0.9900 . ?
C00V C012 1.471(8) . ?
C00W H00H 0.9900 . ?
C00W H00I 0.9900 . ?
C00W C00Y 1.520(7) . ?
C00W C010 1.505(7) . ?
C00X H00J 0.9900 . ?
C00X H00K 0.9900 . ?
C00X C00Z 1.512(8) . ?
C00Y H00L 0.9900 . ?
C00Y H00M 0.9900 . ?
C00Z O013 1.234(7) . ?
C010 H01A 0.9900 . ?
C010 H01B 0.9900 . ?
C011 H01C 0.9900 . ?
C011 H01D 0.9900 . ?
C011 C012 1.516(7) . ?
C012 H01E 0.9900 . ?
C012 H01F 0.9900 . ?

loop_
_geom_torsion_atom_site_label_1
_geom_torsion_atom_site_label_2
_geom_torsion_atom_site_label_3
_geom_torsion_atom_site_label_4
_geom_torsion
_geom_torsion_site_symmetry_1
_geom_torsion_site_symmetry_2
_geom_torsion_site_symmetry_3
_geom_torsion_site_symmetry_4
_geom_torsion_publ_flag
Fe01 N007 N00D N00F -178.6(3) . . . . ?
Fe01 N007 C00O N00A 178.6(4) . . . . ?
Fe01 N008 C00Q N00I -173.6(4) . . . . ?
Fe01 N00B N00K N1 177.5(3) . . . . ?
Fe01 N00B C00P N00H -178.1(3) . . . . ?
O1 O1 C014 C2 143.9(12) 2_665 . . . ?
N1 N00H C00P N00B 0.8(6) . . . . ?
N1 N00H C00V C012 9.3(7) . . . . ?
N3 N2 N008 Fe01 173.8(3) . . . . ?
N3 N2 N008 C00Q -1.3(6) . . . . ?
N3 N00I C00Q N008 0.0(6) . . . . ?
N3 N00I C00U C00S -106.4(5) . . . . ?
N2 N3 N00I C00Q -0.8(6) . . . . ?
N2 N3 N00I C00U -179.5(4) . . . . ?
N2 N008 C00Q N00I 0.8(6) . . . . ?
O2 C00R C011 C012 168.8(5) . . . . ?
O004 C00T C010 C00W 4.6(9) . . . . ?
N007 N00D N00F N00A -0.3(6) . . . . ?
O00C C00R C011 C012 -14.0(9) . . . . ?
N00D N007 C00O N00A -0.4(6) . . . . ?
N00F N00A C00O N007 0.2(6) . . . . ?
N00F N00A C00Y C00W -110.6(5) . . . . ?
O00G C00T C010 C00W -175.0(5) . . . . ?
N00H N1 N00K N00B 1.3(6) . . . . ?
N00H C00V C012 C011 169.9(4) . . . . ?
N00I N3 N2 N008 1.3(6) . . . . ?
N00K N1 N00H C00P -1.3(6) . . . . ?
N00K N1 N00H C00V 179.7(5) . . . . ?
N00K N00B C00P N00H -0.1(6) . . . . ?
C00O N007 N00D N00F 0.4(6) . . . . ?
C00O N00A N00F N00D 0.0(6) . . . . ?
C00O N00A C00Y C00W 67.7(7) . . . . ?
C00P N00B N00K N1 -0.8(6) . . . . ?
C00P N00H C00V C012 -169.4(5) . . . . ?
C00Q N00I C00U C00S 75.2(7) . . . . ?
C00R C011 C012 C00V 159.2(5) . . . . ?
C00S C00X C00Z O3 -10.2(8) . . . . ?
C00S C00X C00Z O013 166.7(6) . . . . ?
C00U N00I C00Q N008 178.5(5) . . . . ?
C00U C00S C00X C00Z 179.6(5) . . . . ?
C00V N00H C00P N00B 179.7(5) . . . . ?
C00X C00S C00U N00I 169.3(4) . . . . ?
C00Y N00A N00F N00D 178.7(4) . . . . ?
C00Y N00A C00O N007 -178.3(5) . . . . ?
C00Y C00W C010 C00T -76.5(6) . . . . ?
C010 C00W C00Y N00A -178.0(5) . . . . ?
C014 O1 C014 O1 0.002(2) 2_665 . . 2_665 ?
C014 O1 C014 C2 143.9(12) 2_665 . . . ?
